data_4335889
loop_
_publ_author_name
'Dong Woo Lee'
'Kang Min Ok'

_publ_section_title
;
 New Selenites: Hydrothermal Syntheses, Crystal Structures, and
 Characterization of Rb3HGa2(OH)2(SeO3)4, Rb3Ga5(SeO3)8(HSeO3)2.0.5H2O,
 and RbGa(SeO3)2.H2O
;
_journal_name_full 'Inorganic Chemistry'
_journal_page_first 10080
_journal_page_last 10086
_journal_paper_doi 10.1021/ic4013894
_journal_volume 52
_journal_year 2013
_chemical_formula_sum 'Ga5 H3 O30.5 Rb3 Se10'
_chemical_formula_weight 1885.62
_chemical_name_systematic
;
 ?
;
_space_group_IT_number 2
_symmetry_cell_setting triclinic
_symmetry_space_group_name_Hall '-P 1'
_symmetry_space_group_name_H-M 'P -1'
_atom_sites_solution_primary direct
_atom_sites_solution_secondary difmap
_cell_angle_alpha 87.210(10)
_cell_angle_beta 85.447(10)
_cell_angle_gamma 72.519(10)
_cell_formula_units_Z 2
_cell_length_a 10.7727(2)
_cell_length_b 12.5372(3)
_cell_length_c 12.6952(3)
_cell_measurement_temperature 298.0(2)
_cell_volume 1629.70(11)
_computing_structure_refinement 'SHELXL-97 (Sheldrick, 1997)'
_diffrn_ambient_temperature 298.0(2)
_diffrn_measured_fraction_theta_full 0.984
_diffrn_measured_fraction_theta_max 0.984
_diffrn_measurement_device_type 'Bruker SMART BREEZE'
_diffrn_measurement_method CCD
_diffrn_radiation_monochromator graphite
_diffrn_radiation_type MoK\a
_diffrn_radiation_wavelength 0.71073
_diffrn_reflns_av_R_equivalents 0.113
_diffrn_reflns_av_unetI/netI 0.0783
_diffrn_reflns_limit_h_max 14
_diffrn_reflns_limit_h_min -14
_diffrn_reflns_limit_k_max 16
_diffrn_reflns_limit_k_min -16
_diffrn_reflns_limit_l_max 17
_diffrn_reflns_limit_l_min -16
_diffrn_reflns_number 35264
_diffrn_reflns_theta_full 28.54
_diffrn_reflns_theta_max 28.54
_diffrn_reflns_theta_min 1.61
_exptl_absorpt_coefficient_mu 19.806
_exptl_absorpt_correction_T_max 0.53
_exptl_absorpt_correction_T_min 0.42
_exptl_absorpt_correction_type empirical
_exptl_absorpt_process_details
; 
 SADABS(Blessing, 1995) 
;
_exptl_crystal_colour Colorless
_exptl_crystal_density_diffrn 3.836
_exptl_crystal_description Block
_exptl_crystal_F_000 1700
_exptl_crystal_size_max 0.071
_exptl_crystal_size_mid 0.042
_exptl_crystal_size_min 0.035
_refine_diff_density_max 2.011
_refine_diff_density_min -1.434
_refine_diff_density_rms 0.279
_refine_ls_extinction_coef 0.00104(10)
_refine_ls_extinction_expression Fc^*^=kFc[1+0.001xFc^2^\l^3^/sin(2\q)]^-1/4^
_refine_ls_extinction_method SHELXL
_refine_ls_goodness_of_fit_ref 1.05
_refine_ls_matrix_type full
_refine_ls_number_parameters 438
_refine_ls_number_reflns 8169
_refine_ls_number_restraints 0
_refine_ls_restrained_S_all 1.05
_refine_ls_R_factor_all 0.0629
_refine_ls_R_factor_gt 0.0423
_refine_ls_shift/su_max 0
_refine_ls_shift/su_mean 0
_refine_ls_structure_factor_coef Fsqd
_refine_ls_weighting_details 'calc w=1/[\s^2^(Fo^2^)+(0.0476P)^2^+0.0000P] where P=(Fo^2^+2Fc^2^)/3'
_refine_ls_weighting_scheme calc
_refine_ls_wR_factor_gt 0.1093
_refine_ls_wR_factor_ref 0.1164
_reflns_number_gt 5902
_reflns_number_total 8169
_reflns_threshold_expression >2s\(I)
_cod_data_source_file ic4013894_si_002_2.cif
_cod_data_source_block Rb3Ga5Se10O28(OH)2(H2O)0.5
_cod_original_cell_volume 1629.70(6)
_cod_database_code 4335889

loop_
_symmetry_equiv_pos_as_xyz
'x, y, z'
'-x, -y, -z'

loop_
_atom_site_label
_atom_site_type_symbol
_atom_site_fract_x
_atom_site_fract_y
_atom_site_fract_z
_atom_site_U_iso_or_equiv
_atom_site_adp_type
_atom_site_occupancy
_atom_site_symmetry_multiplicity
_atom_site_calc_flag
_atom_site_refinement_flags
Rb1 Rb 0.25845(9) 0.55727(7) 0.05165(7) 0.0305(2) Uani 1 1 d .
Rb2 Rb 0.49618(11) 0.99683(9) 0.17668(9) 0.0537(3) Uani 1 1 d .
Rb3 Rb 0.17664(12) 0.07611(8) 0.54662(7) 0.0447(3) Uani 1 1 d .
Se1 Se 0.51674(7) 0.67057(6) 0.24177(6) 0.01380(17) Uani 1 1 d .
Se2 Se 0.21485(7) 0.86869(6) 0.01378(5) 0.01305(16) Uani 1 1 d .
Se3 Se 0.11186(7) 0.59164(6) -0.21963(5) 0.01268(16) Uani 1 1 d .
Se4 Se 0.19095(7) 0.27104(6) 0.02532(5) 0.01285(16) Uani 1 1 d .
Se5 Se 0.10380(7) 0.58957(6) 0.32255(5) 0.01203(16) Uani 1 1 d .
Se6 Se 0.49670(7) 0.32703(6) 0.24097(6) 0.01400(16) Uani 1 1 d .
Se7 Se 0.11070(7) 0.08669(6) 0.27729(5) 0.01242(16) Uani 1 1 d .
Se8 Se 0.22217(10) 0.35701(8) 0.52253(6) 0.0303(2) Uani 1 1 d .
Se9 Se 0.08418(7) 0.09175(6) 0.83117(5) 0.01211(16) Uani 1 1 d .
Se10 Se 0.20685(7) -0.22748(6) 0.52078(6) 0.01526(17) Uani 1 1 d .
Ga1 Ga 0.51064(8) 0.73572(7) -0.00202(6) 0.01543(19) Uani 1 1 d .
Ga2 Ga 0.19702(7) 0.81913(6) 0.26723(6) 0.01131(17) Uani 1 1 d .
Ga3 Ga 0.19326(7) 0.82273(7) -0.22810(6) 0.01173(17) Uani 1 1 d .
Ga4 Ga 0.17740(7) 0.32409(7) -0.22139(6) 0.01204(17) Uani 1 1 d .
Ga5 Ga 0.19633(7) 0.31831(6) 0.27352(6) 0.01149(17) Uani 1 1 d .
O1 O 0.6281(5) 0.7393(4) 0.2293(4) 0.0186(12) Uani 1 1 d .
O2 O 0.3893(5) 0.7842(4) 0.2668(4) 0.0218(12) Uani 1 1 d .
O3 O 0.5049(5) 0.6405(4) 0.1121(4) 0.0206(12) Uani 1 1 d .
O4 O 0.3759(5) 0.8679(4) 0.0045(4) 0.0167(11) Uani 1 1 d .
O5 O 0.2065(5) 0.7815(4) 0.1173(4) 0.0169(11) Uani 1 1 d .
O6 O 0.2137(5) 0.7773(4) -0.0782(4) 0.0184(11) Uani 1 1 d .
O7 O 0.2129(5) 0.6665(4) -0.2651(4) 0.0168(11) Uani 1 1 d .
O8 O 0.1998(5) 0.4690(4) -0.2706(4) 0.0155(11) Uani 1 1 d .
O9 O -0.0065(4) 0.6345(4) -0.3085(4) 0.0164(11) Uani 1 1 d .
O10 O 0.1779(5) 0.3603(4) 0.1238(4) 0.0175(11) Uani 1 1 d .
O11 O 0.1783(5) 0.3669(4) -0.0739(4) 0.0169(11) Uani 1 1 d .
O12 O 0.6433(4) 0.8000(4) -0.0169(4) 0.0154(11) Uani 1 1 d .
O13 O 0.2123(5) 0.6634(4) 0.3042(4) 0.0164(11) Uani 1 1 d .
O14 O 0.0170(5) 0.6185(4) 0.2141(4) 0.0171(11) Uani 1 1 d .
O15 O 0.2151(5) 0.4652(4) 0.2934(4) 0.0178(11) Uani 1 1 d .
O16 O 0.3841(5) 0.2592(4) 0.2557(4) 0.0203(12) Uani 1 1 d .
O17 O 0.6197(5) 0.2102(4) 0.2551(4) 0.0199(12) Uani 1 1 d .
O18 O 0.4970(5) 0.3580(4) 0.1073(4) 0.0189(12) Uani 1 1 d .
O19 O 0.2120(5) 0.1649(4) 0.2412(4) 0.0212(12) Uani 1 1 d .
O20 O -0.0072(5) 0.1373(5) 0.1912(4) 0.0188(12) Uani 1 1 d .
O21 O 0.2029(5) 0.9689(4) 0.2194(4) 0.0156(11) Uani 1 1 d .
O22 O 0.1856(5) 0.2846(4) 0.6268(4) 0.0206(12) Uani 1 1 d .
O23 O 0.2085(5) 0.2763(4) 0.4285(4) 0.0208(12) Uani 1 1 d .
O24 O 0.3924(8) 0.3255(10) 0.5221(6) 0.100(4) Uani 1 1 d .
O25 O -0.0026(5) 0.1321(4) 0.7238(4) 0.0164(11) Uani 1 1 d .
O26 O 0.2013(5) -0.0243(4) 0.7901(4) 0.0181(12) Uani 1 1 d .
O27 O 0.8176(5) 0.8263(4) 0.1740(4) 0.0214(12) Uani 1 1 d .
O28 O 0.1688(5) -0.1371(4) 0.6200(4) 0.0175(11) Uani 1 1 d .
O29 O 0.1814(5) -0.1363(4) 0.4192(4) 0.0163(11) Uani 1 1 d .
O30 O -0.0611(6) 0.2630(5) 0.4814(4) 0.0333(15) Uani 1 1 d .
OW1 O 0.5289(12) 0.0977(11) 0.5145(10) 0.039(3) Uiso 0.5 1 d P

loop_
_atom_site_aniso_label
_atom_site_aniso_U_11
_atom_site_aniso_U_22
_atom_site_aniso_U_33
_atom_site_aniso_U_23
_atom_site_aniso_U_13
_atom_site_aniso_U_12
Rb1 0.0400(5) 0.0209(4) 0.0306(5) 0.0000(3) -0.0015(4) -0.0093(4)
Rb2 0.0573(7) 0.0472(7) 0.0560(7) 0.0071(5) 0.0004(6) -0.0170(6)
Rb3 0.0872(8) 0.0282(5) 0.0228(5) -0.0050(4) 0.0148(5) -0.0275(5)
Se1 0.0121(3) 0.0160(4) 0.0131(4) 0.0008(3) -0.0012(3) -0.0038(3)
Se2 0.0109(3) 0.0151(4) 0.0118(4) -0.0003(3) -0.0009(3) -0.0020(3)
Se3 0.0115(3) 0.0154(4) 0.0113(4) -0.0009(3) 0.0001(3) -0.0045(3)
Se4 0.0106(3) 0.0175(4) 0.0117(4) -0.0013(3) -0.0006(3) -0.0059(3)
Se5 0.0115(3) 0.0145(4) 0.0108(3) -0.0008(3) -0.0009(3) -0.0049(3)
Se6 0.0109(3) 0.0164(4) 0.0154(4) -0.0039(3) -0.0010(3) -0.0046(3)
Se7 0.0106(3) 0.0156(4) 0.0114(4) -0.0022(3) -0.0002(3) -0.0043(3)
Se8 0.0517(6) 0.0351(5) 0.0129(4) 0.0011(4) -0.0023(4) -0.0267(5)
Se9 0.0106(3) 0.0150(4) 0.0111(4) 0.0002(3) -0.0006(3) -0.0045(3)
Se10 0.0176(4) 0.0174(4) 0.0112(4) -0.0011(3) 0.0000(3) -0.0059(3)
Ga1 0.0129(4) 0.0180(5) 0.0158(4) -0.0009(3) -0.0009(3) -0.0051(3)
Ga2 0.0110(4) 0.0139(4) 0.0098(4) -0.0002(3) -0.0008(3) -0.0050(3)
Ga3 0.0099(4) 0.0155(4) 0.0105(4) -0.0017(3) -0.0016(3) -0.0043(3)
Ga4 0.0120(4) 0.0140(4) 0.0111(4) -0.0005(3) -0.0021(3) -0.0048(3)
Ga5 0.0103(4) 0.0146(4) 0.0106(4) -0.0010(3) -0.0010(3) -0.0051(3)
O1 0.010(2) 0.018(3) 0.029(3) -0.003(2) -0.003(2) -0.005(2)
O2 0.012(3) 0.024(3) 0.030(3) -0.008(2) 0.000(2) -0.005(2)
O3 0.025(3) 0.016(3) 0.021(3) -0.002(2) 0.000(2) -0.007(2)
O4 0.009(2) 0.016(3) 0.025(3) -0.002(2) 0.001(2) -0.004(2)
O5 0.027(3) 0.013(3) 0.013(3) -0.003(2) 0.002(2) -0.009(2)
O6 0.024(3) 0.020(3) 0.011(3) 0.004(2) -0.003(2) -0.007(2)
O7 0.014(3) 0.015(3) 0.021(3) -0.008(2) 0.004(2) -0.004(2)
O8 0.016(3) 0.014(3) 0.016(3) 0.000(2) 0.003(2) -0.004(2)
O9 0.009(2) 0.025(3) 0.014(3) 0.002(2) -0.001(2) -0.004(2)
O10 0.022(3) 0.017(3) 0.011(3) 0.002(2) -0.004(2) -0.004(2)
O11 0.020(3) 0.021(3) 0.012(3) -0.001(2) -0.004(2) -0.008(2)
O12 0.011(2) 0.015(3) 0.020(3) 0.000(2) -0.002(2) -0.004(2)
O13 0.014(3) 0.012(3) 0.027(3) 0.006(2) -0.012(2) -0.007(2)
O14 0.016(3) 0.024(3) 0.012(3) 0.000(2) -0.004(2) -0.005(2)
O15 0.010(2) 0.014(3) 0.029(3) -0.004(2) -0.005(2) -0.003(2)
O16 0.010(3) 0.022(3) 0.030(3) -0.002(2) -0.001(2) -0.008(2)
O17 0.008(2) 0.022(3) 0.027(3) 0.004(2) -0.001(2) 0.000(2)
O18 0.025(3) 0.018(3) 0.014(3) 0.005(2) -0.007(2) -0.006(2)
O19 0.012(3) 0.013(3) 0.040(3) -0.009(2) 0.002(2) -0.005(2)
O20 0.010(2) 0.033(3) 0.012(3) -0.001(2) -0.001(2) -0.004(2)
O21 0.016(3) 0.014(3) 0.017(3) -0.002(2) 0.006(2) -0.005(2)
O22 0.028(3) 0.025(3) 0.012(3) -0.004(2) 0.001(2) -0.012(3)
O23 0.028(3) 0.022(3) 0.013(3) 0.001(2) -0.004(2) -0.008(3)
O24 0.061(5) 0.241(13) 0.029(4) 0.004(6) -0.003(4) -0.091(7)
O25 0.013(3) 0.028(3) 0.008(2) 0.000(2) -0.001(2) -0.007(2)
O26 0.013(3) 0.009(3) 0.033(3) -0.001(2) -0.004(2) -0.004(2)
O27 0.023(3) 0.015(3) 0.032(3) 0.003(2) -0.017(2) -0.011(2)
O28 0.029(3) 0.012(3) 0.011(3) 0.000(2) -0.005(2) -0.005(2)
O29 0.025(3) 0.017(3) 0.009(2) 0.000(2) -0.003(2) -0.009(2)
O30 0.038(4) 0.056(4) 0.020(3) 0.000(3) -0.005(3) -0.035(3)

loop_
_atom_type_symbol
_atom_type_description
_atom_type_scat_dispersion_real
_atom_type_scat_dispersion_imag
_atom_type_scat_source
O O 0.0106 0.006 'International Tables Vol C Tables 4.2.6.8 and 6.1.1.4'
Ga Ga 0.2307 1.6083 'International Tables Vol C Tables 4.2.6.8 and 6.1.1.4'
Se Se -0.0929 2.2259 'International Tables Vol C Tables 4.2.6.8 and 6.1.1.4'
Rb Rb -0.9393 2.9676 'International Tables Vol C Tables 4.2.6.8 and 6.1.1.4'
H H 0 0 'International Tables Vol C Tables 4.2.6.8 and 6.1.1.4'

loop_
_geom_angle_atom_site_label_1
_geom_angle_atom_site_label_2
_geom_angle_atom_site_label_3
_geom_angle
_geom_angle_site_symmetry_1
_geom_angle_site_symmetry_3
O5 Rb1 O10 136.62(14) . .
O5 Rb1 O6 49.32(14) . .
O10 Rb1 O6 150.61(14) . .
O5 Rb1 O18 125.65(14) . .
O10 Rb1 O18 68.94(14) . .
O6 Rb1 O18 136.17(13) . .
O5 Rb1 O14 69.87(13) . .
O10 Rb1 O14 67.96(14) . .
O6 Rb1 O14 100.95(13) . .
O18 Rb1 O14 118.10(13) . .
O5 Rb1 O15 92.58(13) . .
O10 Rb1 O15 51.04(13) . .
O6 Rb1 O15 140.73(13) . .
O18 Rb1 O15 69.84(12) . .
O14 Rb1 O15 48.64(12) . .
O5 Rb1 O3 61.65(14) . .
O10 Rb1 O3 130.93(13) . .
O6 Rb1 O3 78.43(13) . .
O18 Rb1 O3 67.96(13) . .
O14 Rb1 O3 114.91(13) . .
O15 Rb1 O3 92.25(12) . .
O5 Rb1 O11 150.89(14) . .
O10 Rb1 O11 47.08(13) . .
O6 Rb1 O11 111.85(13) . .
O18 Rb1 O11 83.46(13) . .
O14 Rb1 O11 97.40(13) . .
O15 Rb1 O11 98.10(12) . .
O3 Rb1 O11 144.01(13) . .
O5 Rb1 O13 49.98(12) . .
O10 Rb1 O13 92.68(12) . .
O6 Rb1 O13 99.24(12) . .
O18 Rb1 O13 93.48(12) . .
O14 Rb1 O13 47.70(12) . .
O15 Rb1 O13 43.11(11) . .
O3 Rb1 O13 67.89(12) . .
O11 Rb1 O13 137.94(12) . .
O5 Rb1 O18 79.20(13) . 2_665
O10 Rb1 O18 142.85(13) . 2_665
O6 Rb1 O18 54.40(12) . 2_665
O18 Rb1 O18 81.94(12) . 2_665
O14 Rb1 O18 148.97(13) . 2_665
O15 Rb1 O18 138.21(12) . 2_665
O3 Rb1 O18 47.72(12) . 2_665
O11 Rb1 O18 108.87(12) . 2_665
O13 Rb1 O18 112.19(11) . 2_665
O5 Rb1 O3 138.82(13) . 2_665
O10 Rb1 O3 83.30(13) . 2_665
O6 Rb1 O3 103.14(13) . 2_665
O18 Rb1 O3 48.64(12) . 2_665
O14 Rb1 O3 151.15(13) . 2_665
O15 Rb1 O3 114.17(12) . 2_665
O3 Rb1 O3 85.49(13) . 2_665
O11 Rb1 O3 58.81(12) . 2_665
O13 Rb1 O3 140.74(12) . 2_665
O18 Rb1 O3 59.88(11) 2_665 2_665
O5 Rb1 Se5 69.46(10) . .
O10 Rb1 Se5 68.47(10) . .
O6 Rb1 Se5 114.37(10) . .
O18 Rb1 Se5 95.51(9) . .
O14 Rb1 Se5 27.13(9) . .
O15 Rb1 Se5 27.34(9) . .
O3 Rb1 Se5 93.53(9) . .
O11 Rb1 Se5 111.16(9) . .
O13 Rb1 Se5 27.13(8) . .
O18 Rb1 Se5 139.30(8) 2_665 .
O3 Rb1 Se5 141.51(8) 2_665 .
O1 Rb2 O19 132.20(13) . 1_565
O1 Rb2 O12 151.74(13) . 2_675
O19 Rb2 O12 59.54(13) 1_565 2_675
O1 Rb2 O4 121.78(13) . 2_675
O19 Rb2 O4 105.12(13) 1_565 2_675
O12 Rb2 O4 49.90(12) 2_675 2_675
O1 Rb2 O21 91.56(12) . .
O19 Rb2 O21 45.54(12) 1_565 .
O12 Rb2 O21 84.39(12) 2_675 .
O4 Rb2 O21 132.60(13) 2_675 .
O1 Rb2 O16 149.61(13) . 1_565
O19 Rb2 O16 44.93(12) 1_565 1_565
O12 Rb2 O16 58.56(13) 2_675 1_565
O4 Rb2 O16 77.18(13) 2_675 1_565
O21 Rb2 O16 90.10(12) . 1_565
O1 Rb2 O2 44.64(13) . .
O19 Rb2 O2 88.80(13) 1_565 .
O12 Rb2 O2 127.68(13) 2_675 .
O4 Rb2 O2 153.60(13) 2_675 .
O21 Rb2 O2 47.25(12) . .
O16 Rb2 O2 126.33(13) 1_565 .
O1 Rb2 O4 76.55(13) . .
O19 Rb2 O4 92.16(13) 1_565 .
O12 Rb2 O4 77.43(12) 2_675 .
O4 Rb2 O4 94.39(12) 2_675 .
O21 Rb2 O4 59.04(12) . .
O16 Rb2 O4 128.96(13) 1_565 .
O2 Rb2 O4 62.22(12) . .
O1 Rb2 O26 85.00(12) . 2_666
O19 Rb2 O26 129.15(13) 1_565 2_666
O12 Rb2 O26 106.08(12) 2_675 2_666
O4 Rb2 O26 61.41(12) 2_675 2_666
O21 Rb2 O26 163.50(13) . 2_666
O16 Rb2 O26 84.88(12) 1_565 2_666
O2 Rb2 O26 125.80(12) . 2_666
O4 Rb2 O26 134.91(13) . 2_666
O1 Rb2 O27 46.19(12) . .
O19 Rb2 O27 165.12(14) 1_565 .
O12 Rb2 O27 130.34(12) 2_675 .
O4 Rb2 O27 81.35(12) 2_675 .
O21 Rb2 O27 137.69(12) . .
O16 Rb2 O27 126.57(12) 1_565 .
O2 Rb2 O27 90.78(12) . .
O4 Rb2 O27 100.79(12) . .
O26 Rb2 O27 42.20(11) 2_666 .
O1 Rb2 O12 56.72(12) . .
O19 Rb2 O12 138.44(13) 1_565 .
O12 Rb2 O12 96.97(11) 2_675 .
O4 Rb2 O12 74.98(12) 2_675 .
O21 Rb2 O12 103.28(12) . .
O16 Rb2 O12 151.17(12) 1_565 .
O2 Rb2 O12 79.74(12) . .
O4 Rb2 O12 47.22(11) . .
O26 Rb2 O12 88.33(12) 2_666 .
O27 Rb2 O12 55.83(12) . .
O1 Rb2 O17 122.99(13) . 1_565
O19 Rb2 O17 85.90(12) 1_565 1_565
O12 Rb2 O17 79.30(12) 2_675 1_565
O4 Rb2 O17 61.40(12) 2_675 1_565
O21 Rb2 O17 129.67(12) . 1_565
O16 Rb2 O17 41.25(12) 1_565 1_565
O2 Rb2 O17 143.46(12) . 1_565
O4 Rb2 O17 154.01(12) . 1_565
O26 Rb2 O17 43.64(11) 2_666 1_565
O27 Rb2 O17 85.60(12) . 1_565
O12 Rb2 O17 125.67(11) . 1_565
O28 Rb3 O25 79.12(15) . .
O28 Rb3 O22 140.00(14) . .
O25 Rb3 O22 71.12(14) . .
O28 Rb3 O23 168.12(14) . .
O25 Rb3 O23 112.17(15) . .
O22 Rb3 O23 50.99(14) . .
O28 Rb3 O30 124.03(15) . .
O25 Rb3 O30 71.46(15) . .
O22 Rb3 O30 70.77(15) . .
O23 Rb3 O30 59.54(14) . .
O28 Rb3 O29 49.87(13) . .
O25 Rb3 O29 117.67(14) . .
O22 Rb3 O29 169.84(13) . .
O23 Rb3 O29 118.95(13) . .
O30 Rb3 O29 106.25(14) . .
O28 Rb3 O26 52.76(13) . .
O25 Rb3 O26 50.44(13) . .
O22 Rb3 O26 87.40(13) . .
O23 Rb3 O26 137.17(13) . .
O30 Rb3 O26 121.87(14) . .
O29 Rb3 O26 102.15(12) . .
O28 Rb3 OW1 73.9(2) . 2_656
O25 Rb3 OW1 138.9(2) . 2_656
O22 Rb3 OW1 112.8(2) . 2_656
O23 Rb3 OW1 98.1(2) . 2_656
O30 Rb3 OW1 149.6(2) . 2_656
O29 Rb3 OW1 64.6(2) . 2_656
O26 Rb3 OW1 88.4(2) . 2_656
O28 Rb3 Se7 104.51(10) . .
O25 Rb3 Se7 128.21(10) . .
O22 Rb3 Se7 114.77(10) . .
O23 Rb3 Se7 65.96(10) . .
O30 Rb3 Se7 64.09(11) . .
O29 Rb3 Se7 56.26(9) . .
O26 Rb3 Se7 156.84(9) . .
OW1 Rb3 Se7 88.8(2) 2_656 .
O28 Rb3 Se9 72.15(10) . .
O25 Rb3 Se9 26.13(10) . .
O22 Rb3 Se9 69.33(10) . .
O23 Rb3 Se9 119.58(10) . .
O30 Rb3 Se9 95.63(11) . .
O29 Rb3 Se9 120.84(9) . .
O26 Rb3 Se9 27.38(9) . .
OW1 Rb3 Se9 114.1(2) 2_656 .
Se7 Rb3 Se9 153.84(4) . .
O28 Rb3 Se8 164.09(11) . .
O25 Rb3 Se8 93.25(11) . .
O22 Rb3 Se8 25.57(10) . .
O23 Rb3 Se8 25.69(10) . .
O30 Rb3 Se8 65.09(11) . .
O29 Rb3 Se8 144.27(9) . .
O26 Rb3 Se8 111.76(9) . .
OW1 Rb3 Se8 104.4(2) 2_656 .
Se7 Rb3 Se8 91.19(3) . .
Se9 Rb3 Se8 94.85(3) . .
O28 Rb3 Se10 24.74(10) . .
O25 Rb3 Se10 101.38(11) . .
O22 Rb3 Se10 162.63(11) . .
O23 Rb3 Se10 143.48(10) . .
O30 Rb3 Se10 122.66(11) . .
O29 Rb3 Se10 26.14(9) . .
O26 Rb3 Se10 76.08(9) . .
OW1 Rb3 Se10 62.2(2) 2_656 .
Se7 Rb3 Se10 82.32(2) . .
Se9 Rb3 Se10 96.89(2) . .
Se8 Rb3 Se10 165.02(4) . .
O1 Se1 O2 95.3(2) . .
O1 Se1 O3 102.2(2) . .
O2 Se1 O3 104.5(3) . .
O1 Se1 Rb2 46.72(17) . .
O2 Se1 Rb2 52.33(18) . .
O3 Se1 Rb2 94.56(17) . .
O6 Se2 O5 95.1(2) . .
O6 Se2 O4 102.4(2) . .
O5 Se2 O4 103.5(2) . .
O6 Se2 Rb1 52.21(16) . .
O5 Se2 Rb1 44.29(17) . .
O4 Se2 Rb1 100.13(17) . .
O8 Se3 O7 97.3(2) . .
O8 Se3 O9 100.3(2) . .
O7 Se3 O9 100.4(2) . .
O8 Se3 Rb1 98.82(17) . .
O7 Se3 Rb1 89.78(17) . .
O9 Se3 Rb1 156.99(16) . .
O11 Se4 O10 96.1(2) . .
O11 Se4 O12 102.4(2) . 2_665
O10 Se4 O12 102.3(2) . 2_665
O11 Se4 Rb1 56.43(17) . .
O10 Se4 Rb1 44.14(16) . .
O12 Se4 Rb1 91.65(16) 2_665 .
O14 Se5 O13 105.1(2) . .
O14 Se5 O15 102.4(2) . .
O13 Se5 O15 94.5(2) . .
O14 Se5 Rb1 57.28(17) . .
O13 Se5 Rb1 69.38(18) . .
O15 Se5 Rb1 62.65(17) . .
O17 Se6 O16 93.1(2) . .
O17 Se6 O18 105.6(2) . .
O16 Se6 O18 101.2(2) . .
O17 Se6 Rb1 150.03(18) . .
O16 Se6 Rb1 88.89(18) . .
O18 Se6 Rb1 44.98(17) . .
O21 Se7 O20 102.2(2) 1_545 .
O21 Se7 O19 96.5(2) 1_545 .
O20 Se7 O19 100.9(3) . .
O21 Se7 Rb3 109.48(17) 1_545 .
O20 Se7 Rb3 143.63(17) . .
O19 Se7 Rb3 93.06(19) . .
O21 Se7 Rb2 50.65(16) 1_545 1_545
O20 Se7 Rb2 121.20(16) . 1_545
O19 Se7 Rb2 48.72(17) . 1_545
Rb3 Se7 Rb2 93.17(3) . 1_545
O23 Se8 O22 99.2(3) . .
O23 Se8 O24 101.0(4) . .
O22 Se8 O24 103.0(3) . .
O23 Se8 Rb3 51.20(17) . .
O22 Se8 Rb3 48.64(18) . .
O24 Se8 Rb3 102.0(4) . .
O27 Se9 O25 104.0(2) 2_666 .
O27 Se9 O26 95.5(2) 2_666 .
O25 Se9 O26 102.6(2) . .
O27 Se9 Rb3 82.09(19) 2_666 .
O25 Se9 Rb3 47.38(16) . .
O26 Se9 Rb3 63.39(18) . .
O29 Se10 O28 99.0(2) . .
O29 Se10 O30 97.0(3) . 2_556
O28 Se10 O30 101.0(3) . 2_556
O29 Se10 Rb3 57.03(17) . .
O28 Se10 Rb3 44.48(16) . .
O30 Se10 Rb3 117.0(2) 2_556 .
O29 Se10 Rb3 63.17(17) . 2_556
O28 Se10 Rb3 83.28(18) . 2_556
O30 Se10 Rb3 41.4(2) 2_556 2_556
Rb3 Se10 Rb3 78.22(3) . 2_556
O12 Ga1 O3 118.7(2) . .
O12 Ga1 O18 116.9(2) . 2_665
O3 Ga1 O18 98.2(2) . 2_665
O12 Ga1 O4 96.4(2) . .
O3 Ga1 O4 113.1(2) . .
O18 Ga1 O4 114.8(2) 2_665 .
O12 Ga1 Rb1 92.95(15) . 2_665
O3 Ga1 Rb1 68.63(16) . 2_665
O18 Ga1 Rb1 53.55(15) 2_665 2_665
O4 Ga1 Rb1 167.79(16) . 2_665
O12 Ga1 Rb2 55.45(15) . 2_675
O3 Ga1 Rb2 162.66(16) . 2_675
O18 Ga1 Rb2 98.74(15) 2_665 2_675
O4 Ga1 Rb2 55.73(15) . 2_675
Rb1 Ga1 Rb2 125.42(3) 2_665 2_675
O12 Ga1 Rb1 171.51(15) . .
O3 Ga1 Rb1 54.08(16) . .
O18 Ga1 Rb1 63.08(15) 2_665 .
O4 Ga1 Rb1 91.04(15) . .
Rb1 Ga1 Rb1 80.31(3) 2_665 .
Rb2 Ga1 Rb1 132.88(3) 2_675 .
O12 Ga1 Rb2 60.20(16) . .
O3 Ga1 Rb2 94.22(16) . .
O18 Ga1 Rb2 166.61(15) 2_665 .
O4 Ga1 Rb2 55.00(16) . .
Rb1 Ga1 Rb2 137.13(3) 2_665 .
Rb2 Ga1 Rb2 68.59(3) 2_675 .
Rb1 Ga1 Rb2 121.99(3) . .
O13 Ga2 O21 172.7(2) . .
O13 Ga2 O5 88.4(2) . .
O21 Ga2 O5 87.8(2) . .
O13 Ga2 O2 89.6(2) . .
O21 Ga2 O2 84.3(2) . .
O5 Ga2 O2 92.2(2) . .
O13 Ga2 O25 94.4(2) . 2_566
O21 Ga2 O25 91.9(2) . 2_566
O5 Ga2 O25 92.1(2) . 2_566
O2 Ga2 O25 174.1(2) . 2_566
O13 Ga2 O29 93.5(2) . 1_565
O21 Ga2 O29 90.6(2) . 1_565
O5 Ga2 O29 177.6(2) . 1_565
O2 Ga2 O29 89.4(2) . 1_565
O25 Ga2 O29 86.1(2) 2_566 1_565
O17 Ga3 O20 175.3(2) 2_665 2_565
O17 Ga3 O6 91.1(2) 2_665 .
O20 Ga3 O6 85.8(2) 2_565 .
O17 Ga3 O26 83.2(2) 2_665 1_564
O20 Ga3 O26 93.4(2) 2_565 1_564
O6 Ga3 O26 94.9(2) . 1_564
O17 Ga3 O7 87.8(2) 2_665 .
O20 Ga3 O7 95.8(2) 2_565 .
O6 Ga3 O7 90.6(2) . .
O26 Ga3 O7 169.5(2) 1_564 .
O17 Ga3 O28 90.2(2) 2_665 1_564
O20 Ga3 O28 93.0(2) 2_565 1_564
O6 Ga3 O28 177.3(2) . 1_564
O26 Ga3 O28 87.6(2) 1_564 1_564
O7 Ga3 O28 87.1(2) . 1_564
O17 Ga3 Rb3 84.24(15) 2_665 1_564
O20 Ga3 Rb3 96.26(15) 2_565 1_564
O6 Ga3 Rb3 145.87(15) . 1_564
O26 Ga3 Rb3 50.97(15) 1_564 1_564
O7 Ga3 Rb3 122.83(15) . 1_564
O28 Ga3 Rb3 36.65(14) 1_564 1_564
O27 Ga4 O8 171.8(2) 2_665 .
O27 Ga4 O11 90.4(2) 2_665 .
O8 Ga4 O11 89.5(2) . .
O27 Ga4 O14 94.5(2) 2_665 2_565
O8 Ga4 O14 93.7(2) . 2_565
O11 Ga4 O14 90.6(2) . 2_565
O27 Ga4 O1 83.5(2) 2_665 2_665
O8 Ga4 O1 88.2(2) . 2_665
O11 Ga4 O1 90.3(2) . 2_665
O14 Ga4 O1 177.8(2) 2_565 2_665
O27 Ga4 O22 91.8(2) 2_665 1_554
O8 Ga4 O22 87.9(2) . 1_554
O11 Ga4 O22 176.5(2) . 1_554
O14 Ga4 O22 92.0(2) 2_565 1_554
O1 Ga4 O22 87.2(2) 2_665 1_554
O16 Ga5 O19 80.5(2) . .
O16 Ga5 O15 89.0(2) . .
O19 Ga5 O15 168.8(2) . .
O16 Ga5 O10 93.6(2) . .
O19 Ga5 O10 89.6(2) . .
O15 Ga5 O10 87.4(2) . .
O16 Ga5 O9 172.4(2) . 2_565
O19 Ga5 O9 96.5(2) . 2_565
O15 Ga5 O9 94.4(2) . 2_565
O10 Ga5 O9 93.4(2) . 2_565
O16 Ga5 O23 88.4(2) . .
O19 Ga5 O23 90.4(2) . .
O15 Ga5 O23 93.0(2) . .
O10 Ga5 O23 178.0(2) . .
O9 Ga5 O23 84.6(2) 2_565 .
O16 Ga5 Rb1 82.56(15) . .
O19 Ga5 Rb1 124.42(16) . .
O15 Ga5 Rb1 49.70(15) . .
O10 Ga5 Rb1 39.35(15) . .
O9 Ga5 Rb1 104.80(14) 2_565 .
O23 Ga5 Rb1 141.45(15) . .
Se1 O1 Ga4 128.3(3) . 2_665
Se1 O1 Rb2 110.8(2) . .
Ga4 O1 Rb2 120.2(2) 2_665 .
Se1 O2 Ga2 135.0(3) . .
Se1 O2 Rb2 104.1(2) . .
Ga2 O2 Rb2 112.9(2) . .
Se1 O3 Ga1 124.7(3) . .
Se1 O3 Rb1 119.4(2) . .
Ga1 O3 Rb1 98.9(2) . .
Se1 O3 Rb1 127.4(2) . 2_665
Ga1 O3 Rb1 82.77(17) . 2_665
Rb1 O3 Rb1 94.51(13) . 2_665
Se2 O4 Ga1 121.4(3) . .
Se2 O4 Rb2 124.5(2) . 2_675
Ga1 O4 Rb2 96.32(18) . 2_675
Se2 O4 Rb2 122.5(2) . .
Ga1 O4 Rb2 98.04(19) . .
Rb2 O4 Rb2 85.61(12) 2_675 .
Se2 O5 Ga2 125.4(3) . .
Se2 O5 Rb1 111.4(2) . .
Ga2 O5 Rb1 122.2(2) . .
Se2 O6 Ga3 121.8(3) . .
Se2 O6 Rb1 102.2(2) . .
Ga3 O6 Rb1 135.9(2) . .
Se3 O7 Ga3 125.2(3) . .
Se3 O8 Ga4 123.6(3) . .
Se3 O9 Ga5 125.9(3) . 2_565
Se4 O10 Ga5 125.5(3) . .
Se4 O10 Rb1 112.3(2) . .
Ga5 O10 Rb1 115.7(2) . .
Se4 O11 Ga4 120.3(3) . .
Se4 O11 Rb1 98.34(19) . .
Ga4 O11 Rb1 137.8(2) . .
Se4 O12 Ga1 125.9(3) 2_665 .
Se4 O12 Rb2 124.2(2) 2_665 2_675
Ga1 O12 Rb2 96.83(18) . 2_675
Se4 O12 Rb2 122.9(2) 2_665 .
Ga1 O12 Rb2 92.77(17) . .
Rb2 O12 Rb2 83.03(11) 2_675 .
Se5 O13 Ga2 133.8(3) . .
Se5 O13 Rb1 83.48(18) . .
Ga2 O13 Rb1 99.11(18) . .
Se5 O14 Ga4 123.0(3) . 2_565
Se5 O14 Rb1 95.6(2) . .
Ga4 O14 Rb1 141.4(2) 2_565 .
Se5 O15 Ga5 131.7(3) . .
Se5 O15 Rb1 90.01(19) . .
Ga5 O15 Rb1 103.39(19) . .
Se6 O16 Ga5 129.5(3) . .
Se6 O16 Rb2 112.9(2) . 1_545
Ga5 O16 Rb2 115.2(2) . 1_545
Se6 O17 Ga3 132.3(3) . 2_665
Se6 O17 Rb2 103.9(2) . 1_545
Ga3 O17 Rb2 113.6(2) 2_665 1_545
Se6 O18 Ga1 126.3(3) . 2_665
Se6 O18 Rb1 111.9(2) . .
Ga1 O18 Rb1 97.83(18) 2_665 .
Se6 O18 Rb1 126.6(2) . 2_665
Ga1 O18 Rb1 89.51(17) 2_665 2_665
Rb1 O18 Rb1 98.06(12) . 2_665
Se7 O19 Ga5 129.9(3) . .
Se7 O19 Rb2 107.9(2) . 1_545
Ga5 O19 Rb2 119.1(2) . 1_545
Se7 O20 Ga3 125.2(3) . 2_565
Se7 O21 Ga2 123.3(3) 1_565 .
Se7 O21 Rb2 106.1(2) 1_565 .
Ga2 O21 Rb2 115.4(2) . .
Se8 O22 Ga4 126.6(3) . 1_556
Se8 O22 Rb3 105.8(2) . .
Ga4 O22 Rb3 127.0(2) 1_556 .
Se8 O23 Ga5 126.1(3) . .
Se8 O23 Rb3 103.1(2) . .
Ga5 O23 Rb3 130.4(2) . .
Se9 O25 Ga2 122.4(3) . 2_566
Se9 O25 Rb3 106.5(2) . .
Ga2 O25 Rb3 130.1(2) 2_566 .
Se9 O26 Ga3 130.5(3) . 1_546
Se9 O26 Rb3 89.23(19) . .
Ga3 O26 Rb3 101.20(19) 1_546 .
Se9 O26 Rb2 109.8(2) . 2_666
Ga3 O26 Rb2 116.58(19) 1_546 2_666
Rb3 O26 Rb2 96.95(13) . 2_666
Se9 O27 Ga4 138.0(3) 2_666 2_665
Se9 O27 Rb2 108.4(2) 2_666 .
Ga4 O27 Rb2 110.0(2) 2_665 .
Se10 O28 Ga3 125.6(3) . 1_546
Se10 O28 Rb3 110.8(2) . .
Ga3 O28 Rb3 118.4(2) 1_546 .
Se10 O29 Ga2 123.7(3) . 1_545
Se10 O29 Rb3 96.8(2) . .
Ga2 O29 Rb3 137.9(2) 1_545 .
Se10 O30 Rb3 116.2(3) 2_556 .

loop_
_geom_bond_atom_site_label_1
_geom_bond_atom_site_label_2
_geom_bond_distance
_geom_bond_site_symmetry_2
Rb1 O5 2.850(5) .
Rb1 O10 2.938(5) .
Rb1 O6 3.073(5) .
Rb1 O18 3.099(5) .
Rb1 O14 3.116(5) .
Rb1 O15 3.274(5) .
Rb1 O3 3.285(5) .
Rb1 O11 3.287(5) .
Rb1 O13 3.472(5) .
Rb1 O18 3.573(5) 2_665
Rb1 O3 3.583(5) 2_665
Rb1 Se5 3.6861(11) .
Rb2 O1 3.175(5) .
Rb2 O19 3.222(5) 1_565
Rb2 O12 3.247(5) 2_675
Rb2 O4 3.254(5) 2_675
Rb2 O21 3.282(5) .
Rb2 O16 3.320(5) 1_565
Rb2 O2 3.328(5) .
Rb2 O4 3.334(5) .
Rb2 O26 3.439(5) 2_666
Rb2 O27 3.478(5) .
Rb2 O12 3.502(5) .
Rb2 O17 3.539(5) 1_565
Rb3 O28 2.810(5) .
Rb3 O25 2.816(5) .
Rb3 O22 2.881(5) .
Rb3 O23 2.956(5) .
Rb3 O30 3.046(6) .
Rb3 O29 3.168(5) .
Rb3 O26 3.281(5) .
Rb3 OW1 3.321(13) 2_656
Rb3 Se7 3.5353(12) .
Rb3 Se9 3.6689(11) .
Rb3 Se8 3.6940(12) .
Rb3 Se10 3.7498(12) .
Se1 O1 1.668(5) .
Se1 O2 1.678(5) .
Se1 O3 1.729(5) .
Se2 O6 1.679(5) .
Se2 O5 1.682(5) .
Se2 O4 1.727(5) .
Se3 O8 1.675(5) .
Se3 O7 1.692(5) .
Se3 O9 1.717(5) .
Se4 O11 1.682(5) .
Se4 O10 1.688(5) .
Se4 O12 1.737(5) 2_665
Se5 O14 1.689(5) .
Se5 O13 1.692(5) .
Se5 O15 1.693(5) .
Se6 O17 1.667(5) .
Se6 O16 1.673(5) .
Se6 O18 1.722(5) .
Se7 O21 1.678(5) 1_545
Se7 O20 1.697(5) .
Se7 O19 1.698(5) .
Se7 Rb2 4.0783(13) 1_545
Se8 O23 1.644(5) .
Se8 O22 1.657(5) .
Se8 O24 1.755(8) .
Se9 O27 1.678(5) 2_666
Se9 O25 1.685(5) .
Se9 O26 1.688(5) .
Se10 O29 1.664(5) .
Se10 O28 1.678(5) .
Se10 O30 1.759(5) 2_556
Se10 Rb3 4.1344(14) 2_556
Ga1 O12 1.833(5) .
Ga1 O3 1.842(5) .
Ga1 O18 1.845(5) 2_665
Ga1 O4 1.846(5) .
Ga1 Rb1 3.8165(12) 2_665
Ga1 Rb2 3.9139(13) 2_675
Ga2 O13 1.947(5) .
Ga2 O21 1.963(5) .
Ga2 O5 1.970(5) .
Ga2 O2 1.984(5) .
Ga2 O25 1.994(5) 2_566
Ga2 O29 2.015(5) 1_565
Ga3 O17 1.938(5) 2_665
Ga3 O20 1.938(5) 2_565
Ga3 O6 1.970(5) .
Ga3 O26 1.971(5) 1_564
Ga3 O7 1.982(5) .
Ga3 O28 1.988(5) 1_564
Ga3 Rb3 4.1422(11) 1_564
Ga4 O27 1.938(5) 2_665
Ga4 O8 1.969(5) .
Ga4 O11 1.975(5) .
Ga4 O14 1.996(5) 2_565
Ga4 O1 2.002(5) 2_665
Ga4 O22 2.002(5) 1_554
Ga5 O16 1.932(5) .
Ga5 O19 1.941(5) .
Ga5 O15 1.943(5) .
Ga5 O10 1.956(5) .
Ga5 O9 1.970(5) 2_565
Ga5 O23 2.016(5) .
O1 Ga4 2.002(5) 2_665
O3 Rb1 3.583(5) 2_665
O4 Rb2 3.254(5) 2_675
O9 Ga5 1.970(5) 2_565
O12 Se4 1.737(5) 2_665
O12 Rb2 3.247(5) 2_675
O14 Ga4 1.996(5) 2_565
O16 Rb2 3.320(5) 1_545
O17 Ga3 1.938(5) 2_665
O17 Rb2 3.539(5) 1_545
O18 Ga1 1.845(5) 2_665
O18 Rb1 3.573(5) 2_665
O19 Rb2 3.222(5) 1_545
O20 Ga3 1.938(5) 2_565
O21 Se7 1.678(5) 1_565
O22 Ga4 2.002(5) 1_556
O25 Ga2 1.994(5) 2_566
O26 Ga3 1.971(5) 1_546
O26 Rb2 3.439(5) 2_666
O27 Se9 1.678(5) 2_666
O27 Ga4 1.938(5) 2_665
O28 Ga3 1.988(5) 1_546
O29 Ga2 2.015(5) 1_545
O30 Se10 1.759(5) 2_556
OW1 Rb3 3.321(13) 2_656
